data_4337984
loop_
_publ_author_name
'Ciabatti, Iacopo'
'Femoni, Cristina'
'Hayatifar, Mohammad'
'Iapalucci, Maria Carmela'
'Longoni, Giuliano'
'Pinzino, Calogero'
'Solmi, Matilde Valeria'
'Zacchini, Stefano'

_publ_section_title
;
 The Redox Chemistry of [Co6C(CO)15](2-): A Synthetic Route to New
 Co-Carbide Carbonyl Clusters.
;
_journal_issue 7
_journal_name_full 'Inorganic chemistry'
_journal_page_first 3818
_journal_paper_doi 10.1021/ic500161e
_journal_volume 53
_journal_year 2014
_chemical_formula_sum 'C51 H60 Co6 N7 O12'
_chemical_formula_weight 1316.64
_chemical_name_systematic
; 
 ? 
;
_space_group_IT_number 148
_symmetry_cell_setting trigonal
_symmetry_space_group_name_Hall '-R 3'
_symmetry_space_group_name_H-M 'R -3 :H'
_atom_sites_solution_hydrogens geom
_atom_sites_solution_primary direct
_atom_sites_solution_secondary difmap
_audit_creation_method SHELXL-97
_cell_angle_alpha 90.00
_cell_angle_beta 90.00
_cell_angle_gamma 120.00
_cell_formula_units_Z 6
_cell_length_a 20.694(15)
_cell_length_b 20.694(15)
_cell_length_c 23.638(17)
_cell_measurement_reflns_used 8830
_cell_measurement_temperature 294(2)
_cell_measurement_theta_max 26.969
_cell_measurement_theta_min 2.4305
_cell_volume 8767(11)
_computing_cell_refinement 'APEX2 (Bruker AXS, 2006)'
_computing_data_collection 'APEX2 (Bruker AXS, 2006)'
_computing_data_reduction 'SAINT (Bruker AXS, 2004)'
_computing_molecular_graphics 'SCHAKAL99 (Keller, 1999)'
_computing_publication_material 'XCIF (Bruker AXS, 2001)'
_computing_structure_refinement 'SHELXL-97 (Sheldrick, 1997)'
_computing_structure_solution 'SHELXS-97 (Sheldrick, 1990)'
_diffrn_ambient_temperature 294(2)
_diffrn_measured_fraction_theta_full 1.000
_diffrn_measured_fraction_theta_max 1.000
_diffrn_measurement_device_type 'CCD area detector'
_diffrn_measurement_method 'phi and omega scans'
_diffrn_radiation_monochromator graphite
_diffrn_radiation_source 'fine-focus sealed tube'
_diffrn_radiation_type MoK\a
_diffrn_radiation_wavelength 0.71073
_diffrn_reflns_av_R_equivalents 0.0376
_diffrn_reflns_av_unetI/netI 0.0216
_diffrn_reflns_limit_h_max 25
_diffrn_reflns_limit_h_min -25
_diffrn_reflns_limit_k_max 25
_diffrn_reflns_limit_k_min -25
_diffrn_reflns_limit_l_max 29
_diffrn_reflns_limit_l_min -29
_diffrn_reflns_number 30397
_diffrn_reflns_theta_full 26.00
_diffrn_reflns_theta_max 26.00
_diffrn_reflns_theta_min 1.43
_exptl_absorpt_coefficient_mu 1.725
_exptl_absorpt_correction_T_max 0.7698
_exptl_absorpt_correction_T_min 0.7133
_exptl_absorpt_correction_type empirical
_exptl_absorpt_process_details
;
 Data were corrected for Lorentz polarization and absorption
 effects (empirical absorption corrections SADABS).
 R(int) = 0.1066 (selected reflections only, before parameter refinement)
 R(int) = 0.0502 (selected reflections only, after parameter refinement)
;
_exptl_crystal_colour black
_exptl_crystal_density_diffrn 1.496
_exptl_crystal_density_method 'not measured'
_exptl_crystal_description prism
_exptl_crystal_F_000 4038
_exptl_crystal_size_max 0.21
_exptl_crystal_size_mid 0.20
_exptl_crystal_size_min 0.16
_refine_diff_density_max 0.366
_refine_diff_density_min -0.311
_refine_diff_density_rms 0.050
_refine_ls_extinction_method none
_refine_ls_goodness_of_fit_ref 1.063
_refine_ls_hydrogen_treatment constr
_refine_ls_matrix_type full
_refine_ls_number_parameters 233
_refine_ls_number_reflns 3836
_refine_ls_number_restraints 110
_refine_ls_restrained_S_all 1.101
_refine_ls_R_factor_all 0.0414
_refine_ls_R_factor_gt 0.0291
_refine_ls_shift/su_max 0.001
_refine_ls_shift/su_mean 0.000
_refine_ls_structure_factor_coef Fsqd
_refine_ls_weighting_details 'calc w=1/[\s^2^(Fo^2^)+(0.0379P)^2^+8.0574P] where P=(Fo^2^+2Fc^2^)/3'
_refine_ls_weighting_scheme calc
_refine_ls_wR_factor_gt 0.0709
_refine_ls_wR_factor_ref 0.0782
_reflns_number_gt 3125
_reflns_number_total 3836
_reflns_threshold_expression >2sigma(I)
_cod_data_source_file ic500161e_si_001.cif
_cod_data_source_block 12_[TEA]3[Co6C(CO)12].4MeCN
_cod_depositor_comments
;
The following automatic conversions were performed:

'_symmetry_cell_setting' value 'Trigonal' changed to 'trigonal'
according to
/usr/data/users/saulius/automatic-downloads/rss-feeds/ACS/lib/dictionaries/cif_core.dic
dictionary named 'cif_core.dic' version 2.4.2 from 2011-04-26.

Automatic conversion script
Id: cif_fix_values 2281 2013-09-26 08:29:07Z andrius 

 Adding full bibliography for 4337973--4337985.cif.
;
_cod_original_sg_symbol_H-M R-3
_cod_database_code 4337984

loop_
_symmetry_equiv_pos_as_xyz
'x, y, z'
'-y, x-y, z'
'-x+y, -x, z'
'x+2/3, y+1/3, z+1/3'
'-y+2/3, x-y+1/3, z+1/3'
'-x+y+2/3, -x+1/3, z+1/3'
'x+1/3, y+2/3, z+2/3'
'-y+1/3, x-y+2/3, z+2/3'
'-x+y+1/3, -x+2/3, z+2/3'
'-x, -y, -z'
'y, -x+y, -z'
'x-y, x, -z'
'-x+2/3, -y+1/3, -z+1/3'
'y+2/3, -x+y+1/3, -z+1/3'
'x-y+2/3, x+1/3, -z+1/3'
'-x+1/3, -y+2/3, -z+2/3'
'y+1/3, -x+y+2/3, -z+2/3'
'x-y+1/3, x+2/3, -z+2/3'

loop_
_atom_site_label
_atom_site_type_symbol
_atom_site_fract_x
_atom_site_fract_y
_atom_site_fract_z
_atom_site_U_iso_or_equiv
_atom_site_adp_type
_atom_site_occupancy
_atom_site_symmetry_multiplicity
_atom_site_calc_flag
_atom_site_refinement_flags
_atom_site_disorder_assembly
_atom_site_disorder_group
Co1 Co 0.949502(17) 0.040146(17) 0.039814(14) 0.03989(11) Uani 1 1 d . . .
C1 C 1.0000 0.0000 0.0000 0.0437(14) Uani 1 6 d S . .
C2 C 0.91946(15) 0.06150(16) 0.10172(13) 0.0617(8) Uani 1 1 d U . .
C3 C 0.85670(14) -0.00896(14) -0.00134(11) 0.0466(6) Uani 1 1 d U . .
O2 O 0.89869(15) 0.07523(16) 0.14255(12) 0.1167(11) Uani 1 1 d U . .
O3 O 0.79888(11) -0.01136(13) -0.00211(10) 0.0717(6) Uani 1 1 d U . .
Co2 Co 0.297594(17) 0.721066(17) 0.126846(14) 0.03890(11) Uani 1 1 d . . .
C4 C 0.3333 0.6667 0.1667 0.0445(14) Uani 1 6 d S . .
C5 C 0.28626(15) 0.76162(16) 0.06601(12) 0.0558(7) Uani 1 1 d U . .
C6 C 0.20168(13) 0.67893(13) 0.16048(10) 0.0406(5) Uani 1 1 d U . .
O5 O 0.27984(15) 0.79140(15) 0.02723(11) 0.1005(9) Uani 1 1 d U . .
O6 O 0.14498(10) 0.67882(11) 0.15675(9) 0.0592(5) Uani 1 1 d U . .
N1 N 0.72100(12) 0.85847(12) 0.15550(9) 0.0520(5) Uani 1 1 d . . .
C101 C 0.80108(16) 0.87998(18) 0.16208(14) 0.0684(8) Uani 1 1 d . . .
H10A H 0.8043 0.8374 0.1742 0.103 Uiso 1 1 calc R . .
H10B H 0.8242 0.9190 0.1898 0.103 Uiso 1 1 calc R . .
H10C H 0.8262 0.8974 0.1265 0.103 Uiso 1 1 calc R . .
C102 C 0.71726(17) 0.92531(18) 0.13644(13) 0.0664(8) Uani 1 1 d . . .
H10D H 0.6660 0.9121 0.1316 0.100 Uiso 1 1 calc R . .
H10E H 0.7432 0.9428 0.1011 0.100 Uiso 1 1 calc R . .
H10F H 0.7401 0.9640 0.1643 0.100 Uiso 1 1 calc R . .
C103 C 0.6851(2) 0.7979(2) 0.11244(14) 0.0960(13) Uani 1 1 d . . .
H10G H 0.6337 0.7843 0.1080 0.144 Uiso 1 1 calc R . .
H10H H 0.6879 0.7551 0.1247 0.144 Uiso 1 1 calc R . .
H10I H 0.7104 0.8151 0.0769 0.144 Uiso 1 1 calc R . .
C104 C 0.67849(14) 0.82776(14) 0.21102(10) 0.0479(6) Uani 1 1 d U . .
H10J H 0.6260 0.8099 0.2043 0.058 Uiso 1 1 calc R . .
H10K H 0.6832 0.7853 0.2225 0.058 Uiso 1 1 calc R . .
C105 C 0.70419(13) 0.88264(14) 0.25886(11) 0.0458(6) Uani 1 1 d U . .
C106 C 0.66992(17) 0.92448(16) 0.26907(12) 0.0576(7) Uani 1 1 d U . .
H106 H 0.6320 0.9197 0.2453 0.069 Uiso 1 1 calc R . .
C107 C 0.6917(2) 0.97324(18) 0.31431(14) 0.0727(9) Uani 1 1 d U . .
H107 H 0.6686 1.0013 0.3208 0.087 Uiso 1 1 calc R . .
C108 C 0.7475(2) 0.98024(18) 0.34965(14) 0.0760(9) Uani 1 1 d U . .
H108 H 0.7625 1.0135 0.3798 0.091 Uiso 1 1 calc R . .
C109 C 0.78136(18) 0.93854(18) 0.34086(13) 0.0694(8) Uani 1 1 d U . .
H109 H 0.8188 0.9432 0.3651 0.083 Uiso 1 1 calc R . .
C110 C 0.75958(15) 0.88973(16) 0.29586(12) 0.0561(7) Uani 1 1 d U . .
H110 H 0.7822 0.8612 0.2902 0.067 Uiso 1 1 calc R . .
N2 N 0.9517(2) 0.2548(2) 0.21252(19) 0.1130(12) Uani 1 1 d DU . .
C201 C 0.9017(2) 0.2098(2) 0.23451(18) 0.0838(10) Uani 1 1 d DU . .
C202 C 0.8366(3) 0.1504(3) 0.2615(2) 0.1270(17) Uani 1 1 d DU . .
H20A H 0.7984 0.1242 0.2337 0.191 Uiso 1 1 calc R . .
H20B H 0.8187 0.1710 0.2897 0.191 Uiso 1 1 calc R . .
H20C H 0.8494 0.1165 0.2791 0.191 Uiso 1 1 calc R . .
N3 N 1.0504(9) 0.0234(11) 0.2614(10) 0.161(6) Uiso 0.33 1 d PDU A -1
C301 C 0.9934(12) 0.0208(18) 0.2658(11) 0.202(12) Uiso 0.33 1 d PDU A -1
C302 C 0.9413(8) 0.0487(10) 0.2466(7) 0.141(6) Uiso 0.33 1 d PDU A -1
H30A H 0.9012 0.0330 0.2732 0.211 Uiso 0.33 1 calc PR A -1
H30B H 0.9213 0.0283 0.2100 0.211 Uiso 0.33 1 calc PR A -1
H30C H 0.9685 0.1021 0.2444 0.211 Uiso 0.33 1 calc PR A -1

loop_
_atom_site_aniso_label
_atom_site_aniso_U_11
_atom_site_aniso_U_22
_atom_site_aniso_U_33
_atom_site_aniso_U_23
_atom_site_aniso_U_13
_atom_site_aniso_U_12
Co1 0.03761(18) 0.03715(18) 0.0421(2) -0.00299(13) 0.00331(13) 0.01658(14)
C1 0.0357(18) 0.0357(18) 0.060(4) 0.000 0.000 0.0179(9)
C2 0.0467(15) 0.0524(16) 0.0641(19) -0.0158(14) 0.0110(14) 0.0083(13)
C3 0.0436(14) 0.0472(14) 0.0508(16) -0.0020(11) -0.0011(11) 0.0241(12)
O2 0.0930(18) 0.0995(19) 0.105(2) -0.0473(16) 0.0426(16) 0.0086(15)
O3 0.0478(11) 0.0941(16) 0.0849(15) -0.0190(12) -0.0097(10) 0.0442(11)
Co2 0.03683(18) 0.03676(18) 0.0408(2) 0.00226(13) -0.00215(13) 0.01667(14)
C4 0.0328(18) 0.0328(18) 0.068(4) 0.000 0.000 0.0164(9)
C5 0.0523(16) 0.0582(16) 0.0529(17) 0.0076(13) -0.0030(13) 0.0247(13)
C6 0.0396(13) 0.0340(12) 0.0482(15) -0.0032(10) -0.0005(10) 0.0185(10)
O5 0.1037(19) 0.108(2) 0.0806(17) 0.0402(15) -0.0142(14) 0.0456(16)
O6 0.0483(11) 0.0664(12) 0.0743(13) 0.0055(10) 0.0013(9) 0.0374(10)
N1 0.0454(12) 0.0538(13) 0.0483(13) 0.0012(10) 0.0074(10) 0.0184(10)
C101 0.0507(16) 0.076(2) 0.083(2) 0.0155(17) 0.0227(15) 0.0358(16)
C102 0.0582(17) 0.080(2) 0.0628(19) 0.0255(16) 0.0134(15) 0.0363(16)
C103 0.101(3) 0.088(3) 0.057(2) -0.0234(19) 0.0112(19) 0.015(2)
C104 0.0400(13) 0.0463(14) 0.0493(15) 0.0050(11) 0.0080(11) 0.0154(11)
C105 0.0415(13) 0.0444(13) 0.0457(14) 0.0060(11) 0.0052(11) 0.0172(11)
C106 0.0617(17) 0.0629(17) 0.0552(17) 0.0038(13) 0.0042(13) 0.0365(14)
C107 0.094(2) 0.0648(19) 0.067(2) -0.0037(16) 0.0109(18) 0.0455(18)
C108 0.096(2) 0.0596(19) 0.0513(18) -0.0051(14) 0.0017(17) 0.0234(18)
C109 0.0677(19) 0.072(2) 0.0523(17) 0.0040(15) -0.0086(15) 0.0229(16)
C110 0.0527(15) 0.0591(16) 0.0539(16) 0.0060(13) -0.0005(13) 0.0261(13)
N2 0.088(2) 0.094(2) 0.162(4) 0.010(2) 0.023(2) 0.050(2)
C201 0.073(2) 0.090(3) 0.098(3) -0.004(2) -0.002(2) 0.048(2)
C202 0.100(3) 0.151(4) 0.114(3) 0.045(3) 0.013(3) 0.051(3)

loop_
_atom_type_symbol
_atom_type_description
_atom_type_scat_dispersion_real
_atom_type_scat_dispersion_imag
_atom_type_scat_source
C C 0.0033 0.0016 'International Tables Vol C Tables 4.2.6.8 and 6.1.1.4'
H H 0.0000 0.0000 'International Tables Vol C Tables 4.2.6.8 and 6.1.1.4'
N N 0.0061 0.0033 'International Tables Vol C Tables 4.2.6.8 and 6.1.1.4'
O O 0.0106 0.0060 'International Tables Vol C Tables 4.2.6.8 and 6.1.1.4'
Co Co 0.3494 0.9721 'International Tables Vol C Tables 4.2.6.8 and 6.1.1.4'

loop_
_geom_angle_atom_site_label_1
_geom_angle_atom_site_label_2
_geom_angle_atom_site_label_3
_geom_angle
_geom_angle_site_symmetry_1
_geom_angle_site_symmetry_3
C2 Co1 C1 152.31(12) . .
C2 Co1 C3 100.18(13) . 11_665
C1 Co1 C3 98.38(8) . 11_665
C2 Co1 C3 99.84(13) . .
C1 Co1 C3 98.14(8) . .
C3 Co1 C3 96.80(4) 11_665 .
C2 Co1 Co1 143.56(9) . 12_545
C1 Co1 Co1 48.569(17) . 12_545
C3 Co1 Co1 102.60(9) 11_665 12_545
C3 Co1 Co1 49.59(8) . 12_545
C2 Co1 Co1 145.44(9) . 11_665
C1 Co1 Co1 48.569(17) . 11_665
C3 Co1 Co1 49.83(8) 11_665 11_665
C3 Co1 Co1 100.53(9) . 11_665
Co1 Co1 Co1 69.02(5) 12_545 11_665
C2 Co1 Co1 118.10(11) . 3_765
C1 Co1 Co1 41.431(18) . 3_765
C3 Co1 Co1 90.11(8) 11_665 3_765
C3 Co1 Co1 139.56(8) . 3_765
Co1 Co1 Co1 90.0 12_545 3_765
Co1 Co1 Co1 55.49(2) 11_665 3_765
C2 Co1 Co1 117.01(11) . 2_645
C1 Co1 Co1 41.431(18) . 2_645
C3 Co1 Co1 139.80(8) 11_665 2_645
C3 Co1 Co1 91.59(8) . 2_645
Co1 Co1 Co1 55.49(2) 12_545 2_645
Co1 Co1 Co1 90.0 11_665 2_645
Co1 Co1 Co1 60.0 3_765 2_645
Co1 C1 Co1 82.86(4) 3_765 11_665
Co1 C1 Co1 180.00(2) 3_765 12_545
Co1 C1 Co1 97.14(4) 11_665 12_545
Co1 C1 Co1 97.14(4) 3_765 2_645
Co1 C1 Co1 180.00(2) 11_665 2_645
Co1 C1 Co1 82.86(4) 12_545 2_645
Co1 C1 Co1 97.14(4) 3_765 .
Co1 C1 Co1 82.86(4) 11_665 .
Co1 C1 Co1 82.86(4) 12_545 .
Co1 C1 Co1 97.14(3) 2_645 .
Co1 C1 Co1 82.86(4) 3_765 10_755
Co1 C1 Co1 97.14(4) 11_665 10_755
Co1 C1 Co1 97.14(4) 12_545 10_755
Co1 C1 Co1 82.86(3) 2_645 10_755
Co1 C1 Co1 180.00(2) . 10_755
O2 C2 Co1 179.2(3) . .
O3 C3 Co1 140.2(2) . 12_545
O3 C3 Co1 139.2(2) . .
Co1 C3 Co1 80.58(10) 12_545 .
C5 Co2 C4 153.07(10) . .
C5 Co2 C6 101.88(12) . .
C4 Co2 C6 98.59(8) . .
C5 Co2 C6 97.53(13) . 14_455
C4 Co2 C6 97.14(8) . 14_455
C6 Co2 C6 97.03(4) . 14_455
C5 Co2 Co2 138.09(10) . 14_455
C4 Co2 Co2 48.558(17) . 14_455
C6 Co2 Co2 106.02(9) . 14_455
C6 Co2 Co2 48.85(7) 14_455 14_455
C5 Co2 Co2 150.21(9) . 15
C4 Co2 Co2 48.558(18) . 15
C6 Co2 Co2 50.30(7) . 15
C6 Co2 Co2 96.63(9) 14_455 15
Co2 Co2 Co2 68.98(5) 14_455 15
C5 Co2 Co2 115.03(10) . 3_565
C4 Co2 Co2 41.444(18) . 3_565
C6 Co2 Co2 139.74(7) . 3_565
C6 Co2 Co2 93.66(7) 14_455 3_565
Co2 Co2 Co2 55.51(2) 14_455 3_565
Co2 Co2 Co2 90.0 15 3_565
C5 Co2 Co2 122.16(10) . 2_665
C4 Co2 Co2 41.444(18) . 2_665
C6 Co2 Co2 87.45(7) . 2_665
C6 Co2 Co2 138.32(7) 14_455 2_665
Co2 Co2 Co2 90.0 14_455 2_665
Co2 Co2 Co2 55.51(2) 15 2_665
Co2 Co2 Co2 60.0 3_565 2_665
Co2 C4 Co2 180.0 13_565 .
Co2 C4 Co2 82.89(4) 13_565 2_665
Co2 C4 Co2 97.11(4) . 2_665
Co2 C4 Co2 82.89(4) 13_565 3_565
Co2 C4 Co2 97.11(4) . 3_565
Co2 C4 Co2 97.11(4) 2_665 3_565
Co2 C4 Co2 97.11(4) 13_565 14_455
Co2 C4 Co2 82.89(4) . 14_455
Co2 C4 Co2 180.0 2_665 14_455
Co2 C4 Co2 82.89(4) 3_565 14_455
Co2 C4 Co2 97.11(4) 13_565 15
Co2 C4 Co2 82.89(4) . 15
Co2 C4 Co2 82.89(4) 2_665 15
Co2 C4 Co2 180.0 3_565 15
Co2 C4 Co2 97.11(3) 14_455 15
O5 C5 Co2 176.8(3) . .
O6 C6 Co2 141.5(2) . .
O6 C6 Co2 137.6(2) . 15
Co2 C6 Co2 80.85(10) . 15
C102 N1 C103 109.7(3) . .
C102 N1 C101 108.6(2) . .
C103 N1 C101 109.5(3) . .
C102 N1 C104 111.0(2) . .
C103 N1 C104 107.1(2) . .
C101 N1 C104 110.9(2) . .
N1 C101 H10A 109.5 . .
N1 C101 H10B 109.5 . .
H10A C101 H10B 109.5 . .
N1 C101 H10C 109.5 . .
H10A C101 H10C 109.5 . .
H10B C101 H10C 109.5 . .
N1 C102 H10D 109.5 . .
N1 C102 H10E 109.5 . .
H10D C102 H10E 109.5 . .
N1 C102 H10F 109.5 . .
H10D C102 H10F 109.5 . .
H10E C102 H10F 109.5 . .
N1 C103 H10G 109.5 . .
N1 C103 H10H 109.5 . .
H10G C103 H10H 109.5 . .
N1 C103 H10I 109.5 . .
H10G C103 H10I 109.5 . .
H10H C103 H10I 109.5 . .
C105 C104 N1 114.8(2) . .
C105 C104 H10J 108.6 . .
N1 C104 H10J 108.6 . .
C105 C104 H10K 108.6 . .
N1 C104 H10K 108.6 . .
H10J C104 H10K 107.5 . .
C106 C105 C110 118.5(3) . .
C106 C105 C104 120.4(2) . .
C110 C105 C104 121.1(2) . .
C107 C106 C105 120.5(3) . .
C107 C106 H106 119.7 . .
C105 C106 H106 119.7 . .
C108 C107 C106 119.9(3) . .
C108 C107 H107 120.1 . .
C106 C107 H107 120.1 . .
C109 C108 C107 120.6(3) . .
C109 C108 H108 119.7 . .
C107 C108 H108 119.7 . .
C108 C109 C110 119.7(3) . .
C108 C109 H109 120.2 . .
C110 C109 H109 120.2 . .
C109 C110 C105 120.9(3) . .
C109 C110 H110 119.6 . .
C105 C110 H110 119.6 . .
N2 C201 C202 178.5(5) . .
C201 C202 H20A 109.5 . .
C201 C202 H20B 109.5 . .
H20A C202 H20B 109.5 . .
C201 C202 H20C 109.5 . .
H20A C202 H20C 109.5 . .
H20B C202 H20C 109.5 . .
N3 C301 C302 148(2) . .
C301 C302 H30A 109.5 . .
C301 C302 H30B 109.5 . .
H30A C302 H30B 109.5 . .
C301 C302 H30C 109.5 . .
H30A C302 H30C 109.5 . .
H30B C302 H30C 109.5 . .

loop_
_geom_bond_atom_site_label_1
_geom_bond_atom_site_label_2
_geom_bond_distance
_geom_bond_site_symmetry_2
Co1 C2 1.731(3) .
Co1 C1 1.8805(11) .
Co1 C3 1.921(3) 11_665
Co1 C3 1.928(3) .
Co1 Co1 2.4887(14) 12_545
Co1 Co1 2.4887(14) 11_665
Co1 Co1 2.820(2) 3_765
Co1 Co1 2.820(2) 2_645
C1 Co1 1.8805(11) 3_765
C1 Co1 1.8805(11) 11_665
C1 Co1 1.8805(11) 12_545
C1 Co1 1.8805(11) 2_645
C1 Co1 1.8805(11) 10_755
C2 O2 1.148(3) .
C3 O3 1.173(3) .
C3 Co1 1.921(3) 12_545
Co2 C5 1.739(3) .
Co2 C4 1.8796(11) .
Co2 C6 1.898(3) .
Co2 C6 1.939(3) 14_455
Co2 Co2 2.4882(14) 14_455
Co2 Co2 2.4882(14) 15
Co2 Co2 2.818(2) 3_565
Co2 Co2 2.818(2) 2_665
C4 Co2 1.8795(11) 13_565
C4 Co2 1.8796(11) 2_665
C4 Co2 1.8796(11) 3_565
C4 Co2 1.8797(11) 14_455
C4 Co2 1.8797(11) 15
C5 O5 1.149(3) .
C6 O6 1.176(3) .
C6 Co2 1.939(3) 15
N1 C102 1.493(4) .
N1 C103 1.493(4) .
N1 C101 1.493(4) .
N1 C104 1.530(3) .
C101 H10A 0.9600 .
C101 H10B 0.9600 .
C101 H10C 0.9600 .
C102 H10D 0.9600 .
C102 H10E 0.9600 .
C102 H10F 0.9600 .
C103 H10G 0.9600 .
C103 H10H 0.9600 .
C103 H10I 0.9600 .
C104 C105 1.499(4) .
C104 H10J 0.9700 .
C104 H10K 0.9700 .
C105 C106 1.387(4) .
C105 C110 1.390(4) .
C106 C107 1.382(4) .
C106 H106 0.9300 .
C107 C108 1.373(5) .
C107 H107 0.9300 .
C108 C109 1.372(5) .
C108 H108 0.9300 .
C109 C110 1.378(4) .
C109 H109 0.9300 .
C110 H110 0.9300 .
N2 C201 1.116(5) .
C201 C202 1.441(6) .
C202 H20A 0.9600 .
C202 H20B 0.9600 .
C202 H20C 0.9600 .
N3 C301 1.159(9) .
C301 C302 1.524(9) .
C302 H30A 0.9600 .
C302 H30B 0.9600 .
C302 H30C 0.9600 .

loop_
_geom_torsion_atom_site_label_1
_geom_torsion_atom_site_label_2
_geom_torsion_atom_site_label_3
_geom_torsion_atom_site_label_4
_geom_torsion
_geom_torsion_site_symmetry_1
_geom_torsion_site_symmetry_4
C2 Co1 C1 Co1 -51.15(19) . 3_765
C3 Co1 C1 Co1 80.56(9) 11_665 3_765
C3 Co1 C1 Co1 178.72(8) . 3_765
Co1 Co1 C1 Co1 180.0 12_545 3_765
Co1 Co1 C1 Co1 81.84(5) 11_665 3_765
Co1 Co1 C1 Co1 -98.16(5) 2_645 3_765
C2 Co1 C1 Co1 -133.00(19) . 11_665
C3 Co1 C1 Co1 -1.28(8) 11_665 11_665
C3 Co1 C1 Co1 96.88(9) . 11_665
Co1 Co1 C1 Co1 98.16(5) 12_545 11_665
Co1 Co1 C1 Co1 -81.84(5) 3_765 11_665
Co1 Co1 C1 Co1 180.0 2_645 11_665
C2 Co1 C1 Co1 128.85(19) . 12_545
C3 Co1 C1 Co1 -99.44(9) 11_665 12_545
C3 Co1 C1 Co1 -1.28(8) . 12_545
Co1 Co1 C1 Co1 -98.16(5) 11_665 12_545
Co1 Co1 C1 Co1 180.0 3_765 12_545
Co1 Co1 C1 Co1 81.84(5) 2_645 12_545
C2 Co1 C1 Co1 47.00(19) . 2_645
C3 Co1 C1 Co1 178.72(8) 11_665 2_645
C3 Co1 C1 Co1 -83.12(9) . 2_645
Co1 Co1 C1 Co1 -81.84(5) 12_545 2_645
Co1 Co1 C1 Co1 180.0 11_665 2_645
Co1 Co1 C1 Co1 98.16(5) 3_765 2_645
C2 Co1 C1 Co1 72.51(19) . 10_755
C3 Co1 C1 Co1 -155.78(8) 11_665 10_755
C3 Co1 C1 Co1 -57.62(8) . 10_755
Co1 Co1 C1 Co1 -56.34(3) 12_545 10_755
Co1 Co1 C1 Co1 -154.499(15) 11_665 10_755
Co1 Co1 C1 Co1 123.66(3) 3_765 10_755
Co1 Co1 C1 Co1 25.501(15) 2_645 10_755
C1 Co1 C2 O2 -126(24) . .
C3 Co1 C2 O2 102(24) 11_665 .
C3 Co1 C2 O2 4(24) . .
Co1 Co1 C2 O2 -26(24) 12_545 .
Co1 Co1 C2 O2 129(24) 11_665 .
Co1 Co1 C2 O2 -162(100) 3_765 .
Co1 Co1 C2 O2 -93(24) 2_645 .
C2 Co1 C3 O3 22.7(4) . .
C1 Co1 C3 O3 -178.5(3) . .
C3 Co1 C3 O3 -78.9(3) 11_665 .
Co1 Co1 C3 O3 -179.7(4) 12_545 .
Co1 Co1 C3 O3 -129.2(3) 11_665 .
Co1 Co1 C3 O3 -177.2(3) 3_765 .
Co1 Co1 C3 O3 140.5(3) 2_645 .
C2 Co1 C3 Co1 -157.60(12) . 12_545
C1 Co1 C3 Co1 1.26(8) . 12_545
C3 Co1 C3 Co1 100.78(11) 11_665 12_545
Co1 Co1 C3 Co1 50.47(8) 11_665 12_545
Co1 Co1 C3 Co1 2.56(16) 3_765 12_545
Co1 Co1 C3 Co1 -39.83(7) 2_645 12_545
C5 Co2 C4 Co2 172.2(7) . 13_565
C6 Co2 C4 Co2 -48.6(6) . 13_565
C6 Co2 C4 Co2 49.6(7) 14_455 13_565
Co2 Co2 C4 Co2 55.2(7) 14_455 13_565
Co2 Co2 C4 Co2 -42.9(6) 15 13_565
Co2 Co2 C4 Co2 137.1(6) 3_565 13_565
Co2 Co2 C4 Co2 -124.8(7) 2_665 13_565
C5 Co2 C4 Co2 -63.0(2) . 2_665
C6 Co2 C4 Co2 76.17(8) . 2_665
C6 Co2 C4 Co2 174.44(7) 14_455 2_665
Co2 Co2 C4 Co2 180.0 14_455 2_665
Co2 Co2 C4 Co2 81.88(5) 15 2_665
Co2 Co2 C4 Co2 -98.12(5) 3_565 2_665
C5 Co2 C4 Co2 35.1(2) . 3_565
C6 Co2 C4 Co2 174.30(7) . 3_565
C6 Co2 C4 Co2 -87.44(8) 14_455 3_565
Co2 Co2 C4 Co2 -81.88(5) 14_455 3_565
Co2 Co2 C4 Co2 180.0 15 3_565
Co2 Co2 C4 Co2 98.12(5) 2_665 3_565
C5 Co2 C4 Co2 117.0(2) . 14_455
C6 Co2 C4 Co2 -103.82(8) . 14_455
C6 Co2 C4 Co2 -5.56(7) 14_455 14_455
Co2 Co2 C4 Co2 -98.12(5) 15 14_455
Co2 Co2 C4 Co2 81.88(5) 3_565 14_455
Co2 Co2 C4 Co2 180.0 2_665 14_455
C5 Co2 C4 Co2 -144.9(2) . 15
C6 Co2 C4 Co2 -5.71(7) . 15
C6 Co2 C4 Co2 92.56(8) 14_455 15
Co2 Co2 C4 Co2 98.12(5) 14_455 15
Co2 Co2 C4 Co2 180.0 3_565 15
Co2 Co2 C4 Co2 -81.88(5) 2_665 15
C4 Co2 C5 O5 -131(5) . .
C6 Co2 C5 O5 91(5) . .
C6 Co2 C5 O5 -8(5) 14_455 .
Co2 Co2 C5 O5 -40(5) 14_455 .
Co2 Co2 C5 O5 109(5) 15 .
Co2 Co2 C5 O5 -106(5) 3_565 .
Co2 Co2 C5 O5 -175(100) 2_665 .
C5 Co2 C6 O6 -10.9(3) . .
C4 Co2 C6 O6 -173.3(3) . .
C6 Co2 C6 O6 88.3(3) 14_455 .
Co2 Co2 C6 O6 137.5(3) 14_455 .
Co2 Co2 C6 O6 -178.9(4) 15 .
Co2 Co2 C6 O6 -167.5(2) 3_565 .
Co2 Co2 C6 O6 -133.3(3) 2_665 .
C5 Co2 C6 Co2 167.95(11) . 15
C4 Co2 C6 Co2 5.56(7) . 15
C6 Co2 C6 Co2 -92.79(11) 14_455 15
Co2 Co2 C6 Co2 -43.67(8) 14_455 15
Co2 Co2 C6 Co2 11.40(14) 3_565 15
Co2 Co2 C6 Co2 45.60(6) 2_665 15
C102 N1 C104 C105 -57.0(3) . .
C103 N1 C104 C105 -176.8(3) . .
C101 N1 C104 C105 63.8(3) . .
N1 C104 C105 C106 93.3(3) . .
N1 C104 C105 C110 -90.5(3) . .
C110 C105 C106 C107 1.4(4) . .
C104 C105 C106 C107 177.7(3) . .
C105 C106 C107 C108 -0.3(5) . .
C106 C107 C108 C109 -0.8(5) . .
C107 C108 C109 C110 0.6(5) . .
C108 C109 C110 C105 0.6(4) . .
C106 C105 C110 C109 -1.6(4) . .
C104 C105 C110 C109 -177.9(2) . .
